data_7701928
loop_
_publ_author_name
'Yadav, Chote Lal'
'Rajput, Gunjan'
'Manar, Krishna K.'
'Kumari, Kavita'
'Drew, Michael G. B.'
'Singh, Nanhai'

_publ_section_title
;
 Cooperative metal-ligand influence on the formation of coordination
 polymers, and conducting and photophysical properties of Tl(i)
 \b-oxodithioester complexes.
;
_journal_issue 45
_journal_name_full 'Dalton transactions (Cambridge, England : 2003)'
_journal_page_first 16264
_journal_page_last 16278
_journal_paper_doi 10.1039/c8dt03694b
_journal_volume 47
_journal_year 2018
_chemical_formula_sum 'C8 H7 O2 S2 Tl'
_chemical_formula_weight 403.63
_space_group_crystal_system monoclinic
_space_group_IT_number 4
_space_group_name_Hall 'P 2yb'
_space_group_name_H-M_alt 'P 1 21 1'
_symmetry_space_group_name_Hall 'P 2yb'
_symmetry_space_group_name_H-M 'P 1 21 1'
_atom_sites_solution_hydrogens geom
_audit_creation_method SHELXL-2016/6
_audit_update_record
;
2018-10-04 deposited with the CCDC.
2018-10-12 downloaded from the CCDC.
;
_cell_angle_alpha 90
_cell_angle_beta 91.16(2)
_cell_angle_gamma 90
_cell_formula_units_Z 2
_cell_length_a 4.2030(10)
_cell_length_b 8.045(2)
_cell_length_c 14.929(5)
_cell_measurement_reflns_used 9305
_cell_measurement_temperature 100(2)
_cell_measurement_theta_max 28.383
_cell_measurement_theta_min 2.729
_cell_volume 504.7(2)
_computing_molecular_graphics PLATON(Spek,2004)
_computing_publication_material 'SHELXL, PLATON, WINGX (Ferrugia, 2012)'
_computing_structure_refinement 'SHELXL-2016/6 (Sheldrick, 2016)'
_computing_structure_solution 'SHELXS (Sheldrick, 2008)'
_diffrn_ambient_temperature 100(2)
_diffrn_measured_fraction_theta_full 0.997
_diffrn_measured_fraction_theta_max 0.996
_diffrn_measurement_device_type 'Bruker D8 Quest SCM Diffractometer'
_diffrn_radiation_type MoK\a
_diffrn_radiation_wavelength 0.71075
_diffrn_reflns_av_R_equivalents 0.0431
_diffrn_reflns_av_unetI/netI 0.0427
_diffrn_reflns_Laue_measured_fraction_full 0.997
_diffrn_reflns_Laue_measured_fraction_max 0.996
_diffrn_reflns_limit_h_max 5
_diffrn_reflns_limit_h_min -5
_diffrn_reflns_limit_k_max 8
_diffrn_reflns_limit_k_min -10
_diffrn_reflns_limit_l_max 19
_diffrn_reflns_limit_l_min -19
_diffrn_reflns_number 9305
_diffrn_reflns_point_group_measured_fraction_full 0.998
_diffrn_reflns_point_group_measured_fraction_max 0.996
_diffrn_reflns_theta_full 25.243
_diffrn_reflns_theta_max 28.385
_diffrn_reflns_theta_min 2.729
_exptl_absorpt_coefficient_mu 16.376
_exptl_absorpt_correction_T_max 0.7457
_exptl_absorpt_correction_T_min 0.3358
_exptl_absorpt_correction_type multi-scan
_exptl_absorpt_process_details
;
 SADABS 2016/2: Krause, L., Herbst-Irmer, R., Sheldrick G.M. & Stalke D.,
 J. Appl. Cryst. 48 (2015) 3-10
;
_exptl_crystal_colour red
_exptl_crystal_density_diffrn 2.656
_exptl_crystal_description needle
_exptl_crystal_F_000 368
_exptl_crystal_size_max 0.25
_exptl_crystal_size_mid 0.05
_exptl_crystal_size_min 0.05
_refine_diff_density_max 1.983
_refine_diff_density_min -2.064
_refine_diff_density_rms 0.306
_refine_ls_abs_structure_details
;
 Refined as an inversion twin.
;
_refine_ls_abs_structure_Flack 0.12(3)
_refine_ls_extinction_coef 0.024(4)
_refine_ls_extinction_expression Fc^*^=kFc[1+0.001xFc^2^\l^3^/sin(2\q)]^-1/4^
_refine_ls_extinction_method 'SHELXL-2016/6 (Sheldrick 2016)'
_refine_ls_goodness_of_fit_ref 1.113
_refine_ls_hydrogen_treatment constr
_refine_ls_matrix_type full
_refine_ls_number_parameters 121
_refine_ls_number_reflns 2354
_refine_ls_number_restraints 1
_refine_ls_restrained_S_all 1.113
_refine_ls_R_factor_all 0.0431
_refine_ls_R_factor_gt 0.0418
_refine_ls_shift/su_max 0.000
_refine_ls_shift/su_mean 0.000
_refine_ls_structure_factor_coef Fsqd
_refine_ls_weighting_details 'w=1/[\s^2^(Fo^2^)+(0.1102P)^2^+0.7359P] where P=(Fo^2^+2Fc^2^)/3'
_refine_ls_weighting_scheme calc
_refine_ls_wR_factor_gt 0.1453
_refine_ls_wR_factor_ref 0.1471
_reflns_Friedel_coverage 0.872
_reflns_Friedel_fraction_full 0.999
_reflns_Friedel_fraction_max 0.997
_reflns_number_gt 2270
_reflns_number_total 2354
_reflns_threshold_expression 'I > 2\s(I)'
_cod_data_source_file c8dt03694b2.cif
_cod_data_source_block 1
_cod_database_code 7701928
_shelx_shelxl_version_number 2016/6
_shelx_space_group_comment
;
The symmetry employed for this shelxl refinement is uniquely defined
by the following loop, which should always be used as a source of
symmetry information in preference to the above space-group names.
They are only intended as comments.
;

loop_
_space_group_symop_operation_xyz
'x, y, z'
'-x, y+1/2, -z'

loop_
_atom_site_label
_atom_site_type_symbol
_atom_site_fract_x
_atom_site_fract_y
_atom_site_fract_z
_atom_site_U_iso_or_equiv
_atom_site_adp_type
_atom_site_occupancy
_atom_site_site_symmetry_order
_atom_site_calc_flag
_atom_site_refinement_flags_posn
_atom_site_refinement_flags_adp
Tl1 Tl 0.02111(10) 0.54944(16) 0.07102(3) 0.0378(3) Uani 1 1 d . .
O11 O 0.450(4) 0.526(2) 0.2161(8) 0.056(4) Uani 1 1 d . .
C12 C 0.592(4) 0.422(2) 0.2618(10) 0.034(3) Uani 1 1 d . .
C13 C 0.696(4) 0.256(2) 0.2406(10) 0.035(3) Uani 1 1 d . .
H13 H 0.800775 0.194105 0.286835 0.042 Uiso 1 1 calc R U
C14 C 0.655(4) 0.181(2) 0.1606(9) 0.029(3) Uani 1 1 d . .
S15 S 0.5057(8) 0.2587(6) 0.0589(3) 0.0323(8) Uani 1 1 d . .
S16 S 0.7717(12) -0.0281(6) 0.1448(3) 0.0407(9) Uani 1 1 d . .
C17 C 0.974(6) -0.089(3) 0.2477(13) 0.053(5) Uani 1 1 d . .
H17A H 0.991891 -0.210827 0.249841 0.079 Uiso 1 1 calc R U
H17B H 0.853370 -0.050369 0.298992 0.079 Uiso 1 1 calc R U
H17C H 1.187770 -0.040245 0.249891 0.079 Uiso 1 1 calc R U
C21 C 0.657(3) 0.473(2) 0.3580(10) 0.031(3) Uani 1 1 d . .
O22 O 0.846(3) 0.3776(17) 0.4134(8) 0.044(3) Uani 1 1 d . .
C23 C 0.858(5) 0.449(3) 0.4970(11) 0.044(4) Uani 1 1 d . .
H23 H 0.972590 0.408659 0.547888 0.052 Uiso 1 1 calc R U
C24 C 0.678(5) 0.588(3) 0.4939(12) 0.048(5) Uani 1 1 d . .
H24 H 0.644922 0.661684 0.542450 0.058 Uiso 1 1 calc R U
C25 C 0.546(5) 0.605(3) 0.4056(16) 0.052(4) Uani 1 1 d . .
H25 H 0.408633 0.691115 0.384287 0.062 Uiso 1 1 calc R U

loop_
_atom_site_aniso_label
_atom_site_aniso_U_11
_atom_site_aniso_U_22
_atom_site_aniso_U_33
_atom_site_aniso_U_23
_atom_site_aniso_U_13
_atom_site_aniso_U_12
Tl1 0.0385(4) 0.0361(4) 0.0386(4) 0.0015(3) -0.0007(2) 0.0031(3)
O11 0.084(9) 0.046(11) 0.038(6) -0.010(6) -0.031(6) 0.022(8)
C12 0.036(6) 0.034(8) 0.032(7) -0.001(6) -0.005(6) 0.001(6)
C13 0.048(8) 0.030(7) 0.026(6) -0.007(6) -0.001(6) 0.004(6)
C14 0.037(6) 0.036(8) 0.014(6) 0.010(5) -0.009(5) 0.004(6)
S15 0.0374(18) 0.032(2) 0.0276(15) -0.0058(14) -0.0078(13) 0.0051(12)
S16 0.060(2) 0.0281(19) 0.0341(19) -0.0030(16) -0.0074(17) 0.0058(19)
C17 0.082(13) 0.040(10) 0.035(9) 0.009(8) -0.018(9) 0.019(9)
C21 0.035(6) 0.032(7) 0.027(6) -0.003(6) -0.005(5) 0.000(6)
O22 0.056(7) 0.045(7) 0.030(6) 0.000(5) -0.008(5) 0.004(6)
C23 0.054(9) 0.053(11) 0.024(7) -0.002(7) -0.009(6) -0.010(8)
C24 0.059(9) 0.053(14) 0.033(8) -0.017(7) 0.009(7) -0.006(8)
C25 0.052(8) 0.044(10) 0.060(11) 0.001(9) -0.006(9) 0.005(8)

loop_
_atom_type_symbol
_atom_type_description
_atom_type_scat_dispersion_real
_atom_type_scat_dispersion_imag
_atom_type_scat_source
C C 0.0033 0.0016 'International Tables Vol C Tables 4.2.6.8 and 6.1.1.4'
H H 0.0000 0.0000 'International Tables Vol C Tables 4.2.6.8 and 6.1.1.4'
N N 0.0061 0.0033 'International Tables Vol C Tables 4.2.6.8 and 6.1.1.4'
O O 0.0106 0.0060 'International Tables Vol C Tables 4.2.6.8 and 6.1.1.4'
Tl Tl -2.8358 9.6688 'International Tables Vol C Tables 4.2.6.8 and 6.1.1.4'
S S 0.1246 0.1234 'International Tables Vol C Tables 4.2.6.8 and 6.1.1.4'
F F 0.0171 0.0103 'International Tables Vol C Tables 4.2.6.8 and 6.1.1.4'

loop_
_geom_angle_atom_site_label_1
_geom_angle_atom_site_label_2
_geom_angle_atom_site_label_3
_geom_angle
_geom_angle_site_symmetry_1
_geom_angle_site_symmetry_3
O11 Tl1 S15 65.2(3) . .
O11 Tl1 S15 114.9(4) . 1_455
S15 Tl1 S15 83.69(13) . 1_455
O11 Tl1 O11 87.3(4) . 1_455
S15 Tl1 O11 119.0(3) . 1_455
S15 Tl1 O11 59.2(3) 1_455 1_455
O11 Tl1 S15 96.0(4) . 2_655
S15 Tl1 S15 86.90(5) . 2_655
S15 Tl1 S15 139.79(6) 1_455 2_655
O11 Tl1 S15 152.3(3) 1_455 2_655
O11 Tl1 S15 152.5(4) . 2
S15 Tl1 S15 140.09(7) . 2
S15 Tl1 S15 84.04(5) 1_455 2
O11 Tl1 S15 85.8(2) 1_455 2
S15 Tl1 S15 78.55(9) 2_655 2
O11 Tl1 S16 123.1(3) . 2_655
S15 Tl1 S16 68.14(11) . 2_655
S15 Tl1 S16 89.92(10) 1_455 2_655
O11 Tl1 S16 145.0(2) 1_455 2_655
S15 Tl1 S16 50.54(11) 2_655 2_655
S15 Tl1 S16 74.02(11) 2 2_655
O11 Tl1 S16 90.8(4) . 1_465
S15 Tl1 S16 153.01(10) . 1_465
S15 Tl1 S16 119.35(11) 1_455 1_465
O11 Tl1 S16 69.1(3) 1_455 1_465
S15 Tl1 S16 83.34(12) 2_655 1_465
S15 Tl1 S16 61.88(11) 2 1_465
S16 Tl1 S16 121.60(13) 2_655 1_465
O11 Tl1 Tl1 51.0(4) . 1_655
S15 Tl1 Tl1 48.98(8) . 1_655
S15 Tl1 Tl1 132.68(8) 1_455 1_655
O11 Tl1 Tl1 138.4(2) 1_455 1_655
S15 Tl1 Tl1 51.70(7) 2_655 1_655
S15 Tl1 Tl1 130.25(7) 2 1_655
S16 Tl1 Tl1 74.07(8) 2_655 1_655
S16 Tl1 Tl1 106.68(8) 1_465 1_655
O11 Tl1 Tl1 129.0(4) . 1_455
S15 Tl1 Tl1 131.02(8) . 1_455
S15 Tl1 Tl1 47.32(8) 1_455 1_455
O11 Tl1 Tl1 41.6(2) 1_455 1_455
S15 Tl1 Tl1 128.30(7) 2_655 1_455
S15 Tl1 Tl1 49.75(7) 2 1_455
S16 Tl1 Tl1 105.92(8) 2_655 1_455
S16 Tl1 Tl1 73.32(8) 1_465 1_455
Tl1 Tl1 Tl1 180.0 1_655 1_455
O11 Tl1 Tl1 108.6(4) . 2_545
S15 Tl1 Tl1 47.71(8) . 2_545
S15 Tl1 Tl1 46.01(7) 1_455 2_545
O11 Tl1 Tl1 103.6(3) 1_455 2_545
S15 Tl1 Tl1 101.36(9) 2_655 2_545
S15 Tl1 Tl1 98.90(9) 2 2_545
S16 Tl1 Tl1 53.59(8) 2_655 2_545
S16 Tl1 Tl1 159.21(7) 1_465 2_545
Tl1 Tl1 Tl1 91.695(14) 1_655 2_545
Tl1 Tl1 Tl1 88.305(14) 1_455 2_545
O11 Tl1 Tl1 116.1(4) . 2
S15 Tl1 Tl1 131.12(9) . 2
S15 Tl1 Tl1 127.00(8) 1_455 2
O11 Tl1 Tl1 109.7(3) 1_455 2
S15 Tl1 Tl1 44.54(8) 2_655 2
S15 Tl1 Tl1 43.11(8) 2 2
S16 Tl1 Tl1 74.33(9) 2_655 2
S16 Tl1 Tl1 47.40(8) 1_465 2
Tl1 Tl1 Tl1 91.694(14) 1_655 2
Tl1 Tl1 Tl1 88.305(14) 1_455 2
Tl1 Tl1 Tl1 124.32(3) 2_545 2
C12 O11 Tl1 141.0(13) . .
C12 O11 Tl1 93.0(11) . 1_655
Tl1 O11 Tl1 87.3(4) . 1_655
O11 C12 C13 130.8(16) . .
O11 C12 C21 115.0(15) . .
C13 C12 C21 114.0(14) . .
C14 C13 C12 125.1(15) . .
C14 C13 H13 117.4 . .
C12 C13 H13 117.4 . .
C13 C14 S15 130.3(14) . .
C13 C14 S16 120.9(11) . .
S15 C14 S16 108.8(8) . .
C14 S15 Tl1 116.4(6) . .
C14 S15 Tl1 89.1(5) . 1_655
Tl1 S15 Tl1 83.69(13) . 1_655
C14 S15 Tl1 96.8(6) . 2_645
Tl1 S15 Tl1 145.90(15) . 2_645
Tl1 S15 Tl1 89.46(10) 1_655 2_645
C14 S15 Tl1 122.7(6) . 2_545
Tl1 S15 Tl1 89.18(9) . 2_545
Tl1 S15 Tl1 146.85(15) 1_655 2_545
Tl1 S15 Tl1 78.55(9) 2_645 2_545
C14 S16 C17 105.8(9) . .
C14 S16 Tl1 91.7(5) . 2_645
C17 S16 Tl1 136.6(9) . 2_645
C14 S16 Tl1 170.5(5) . 1_645
C17 S16 Tl1 82.6(7) . 1_645
Tl1 S16 Tl1 79.00(9) 2_645 1_645
S16 C17 H17A 109.5 . .
S16 C17 H17B 109.5 . .
H17A C17 H17B 109.5 . .
S16 C17 H17C 109.5 . .
H17A C17 H17C 109.5 . .
H17B C17 H17C 109.5 . .
O22 C21 C25 108.8(15) . .
O22 C21 C12 121.0(14) . .
C25 C21 C12 130.2(16) . .
C21 O22 C23 108.8(14) . .
C24 C23 O22 107.9(16) . .
C24 C23 H23 126.1 . .
O22 C23 H23 126.1 . .
C25 C24 C23 108.8(16) . .
C25 C24 H24 125.6 . .
C23 C24 H24 125.6 . .
C24 C25 C21 105.8(17) . .
C24 C25 H25 127.1 . .
C21 C25 H25 127.1 . .

loop_
_geom_bond_atom_site_label_1
_geom_bond_atom_site_label_2
_geom_bond_distance
_geom_bond_site_symmetry_2
Tl1 O11 2.795(12) .
Tl1 S15 3.109(4) .
Tl1 S15 3.191(5) 1_455
Tl1 O11 3.271(17) 1_455
Tl1 S15 3.273(4) 2_655
Tl1 S15 3.366(4) 2
Tl1 S16 3.411(5) 2_655
Tl1 S16 3.729(5) 1_465
Tl1 Tl1 4.2030(10) 1_655
Tl1 Tl1 4.2030(10) 1_455
Tl1 Tl1 4.5489(10) 2_545
Tl1 Tl1 4.5489(10) 2
O11 C12 1.23(2) .
C12 C13 1.45(2) .
C12 C21 1.51(2) .
C13 C14 1.35(2) .
C13 H13 0.9500 .
C14 S15 1.747(13) .
C14 S16 1.767(18) .
S16 C17 1.810(17) .
C17 H17A 0.9800 .
C17 H17B 0.9800 .
C17 H17C 0.9800 .
C21 O22 1.37(2) .
C21 C25 1.37(3) .
O22 C23 1.38(2) .
C23 C24 1.35(3) .
C23 H23 0.9500 .
C24 C25 1.43(3) .
C24 H24 0.9500 .
C25 H25 0.9500 .
